data_4127696
loop_
_publ_author_name
'Huang, David'
'Olivieri, Diego'
'Sun, Yang'
'Zhang, Pengpeng'
'Newhouse, Timothy R.'

_publ_section_title
;
 Nickel-Catalyzed Difunctionalization of Unactivated Alkenes Initiated by
 Unstabilized Enolates.
;
_journal_issue 41
_journal_name_full 'Journal of the American Chemical Society'
_journal_page_first 16249
_journal_page_last 16254
_journal_paper_doi 10.1021/jacs.9b09245
_journal_volume 141
_journal_year 2019
_chemical_formula_moiety 'C22 H27 F3 O'
_chemical_formula_sum 'C22 H27 F3 O'
_chemical_formula_weight 364.43
_space_group_crystal_system monoclinic
_space_group_IT_number 15
_space_group_name_Hall '-I 2ya'
_space_group_name_H-M_alt 'I 1 2/a 1'
_symmetry_space_group_name_Hall '-I 2ya'
_symmetry_space_group_name_H-M 'I 1 2/a 1'
_atom_sites_solution_hydrogens geom
_atom_sites_solution_primary SHELXT
_atom_sites_solution_secondary difmap
_audit_creation_method SHELXL-2014/7
_cell_angle_alpha 90
_cell_angle_beta 100.314(3)
_cell_angle_gamma 90
_cell_formula_units_Z 8
_cell_length_a 23.1927(9)
_cell_length_b 6.0161(2)
_cell_length_c 27.2923(9)
_cell_measurement_reflns_used 16123
_cell_measurement_temperature 93(2)
_cell_measurement_theta_max 66.4260
_cell_measurement_theta_min 3.2690
_cell_volume 3746.6(2)
_computing_cell_refinement 'CrysAlisPro 1.171.39.16b (Rigaku OD, 2015)'
_computing_data_collection 'CrysAlisPro 1.171.39.16b (Rigaku OD, 2015)'
_computing_data_reduction 'CrysAlisPro 1.171.39.16b (Rigaku OD, 2015)'
_computing_molecular_graphics 'Olex2 (Dolomanov et al., 2009)'
_computing_publication_material 'CIFTAB-2014/2 (Sheldrick, 2014)'
_computing_structure_refinement 'SHELXL-2014/7 (Sheldrick, 2014)'
_computing_structure_solution 'SHELXT-2014/5 (Sheldrick, 2014)'
_diffrn_ambient_temperature 93(2)
_diffrn_detector_area_resol_mean 22.2
_diffrn_measured_fraction_theta_full 0.998
_diffrn_measured_fraction_theta_max 0.998
_diffrn_measurement_device_type 'Rigaku Saturn 944+ CCD'
_diffrn_measurement_method \w
_diffrn_radiation_type CuK\a
_diffrn_radiation_wavelength 1.54184
_diffrn_reflns_av_R_equivalents 0.0876
_diffrn_reflns_av_unetI/netI 0.0256
_diffrn_reflns_Laue_measured_fraction_full 0.998
_diffrn_reflns_Laue_measured_fraction_max 0.998
_diffrn_reflns_limit_h_max 27
_diffrn_reflns_limit_h_min -27
_diffrn_reflns_limit_k_max 7
_diffrn_reflns_limit_k_min -7
_diffrn_reflns_limit_l_max 32
_diffrn_reflns_limit_l_min -32
_diffrn_reflns_number 65974
_diffrn_reflns_point_group_measured_fraction_full 0.998
_diffrn_reflns_point_group_measured_fraction_max 0.998
_diffrn_reflns_theta_full 66.815
_diffrn_reflns_theta_max 66.815
_diffrn_reflns_theta_min 3.292
_diffrn_source 'microfocus rotating anode'
_exptl_absorpt_coefficient_mu 0.810
_exptl_absorpt_correction_T_max 1.00000
_exptl_absorpt_correction_T_min 0.65565
_exptl_absorpt_correction_type multi-scan
_exptl_absorpt_process_details
; 
CrysAlisPro 1.171.39.16b (Rigaku Oxford Diffraction, 2015) 
Empirical absorption correction using spherical harmonics, 
 implemented in SCALE3 ABSPACK scaling algorithm. 
;
_exptl_crystal_colour Colorless
_exptl_crystal_density_diffrn 1.292
_exptl_crystal_description Needle
_exptl_crystal_F_000 1552
_exptl_crystal_size_max 0.200
_exptl_crystal_size_mid 0.040
_exptl_crystal_size_min 0.020
_refine_diff_density_max 0.307
_refine_diff_density_min -0.237
_refine_diff_density_rms 0.041
_refine_ls_extinction_method none
_refine_ls_goodness_of_fit_ref 1.046
_refine_ls_hydrogen_treatment constr
_refine_ls_matrix_type full
_refine_ls_number_parameters 265
_refine_ls_number_reflns 3332
_refine_ls_number_restraints 57
_refine_ls_restrained_S_all 1.251
_refine_ls_R_factor_all 0.0594
_refine_ls_R_factor_gt 0.0440
_refine_ls_shift/su_max 0.001
_refine_ls_shift/su_mean 0.000
_refine_ls_structure_factor_coef Fsqd
_refine_ls_weighting_details 'w=1/[\s^2^(Fo^2^)+(0.0535P)^2^+2.8071P] where P=(Fo^2^+2Fc^2^)/3'
_refine_ls_weighting_scheme calc
_refine_ls_wR_factor_gt 0.1045
_refine_ls_wR_factor_ref 0.1136
_reflns_Friedel_coverage 0.000
_reflns_number_gt 2649
_reflns_number_total 3332
_reflns_threshold_expression 'I > 2\s(I)'
_cod_data_source_file ja9b09245_si_003.cif
_cod_data_source_block 007a-19042
_cod_database_code 4127696
_shelx_shelxl_version_number 2014/7
_shelx_space_group_comment
; 
The symmetry employed for this shelxl refinement is uniquely defined 
by the following loop, which should always be used as a source of 
symmetry information in preference to the above space-group names. 
They are only intended as comments. 
;
_shelx_estimated_absorpt_t_min 0.855
_shelx_estimated_absorpt_t_max 0.984

loop_
_space_group_symop_operation_xyz
'x, y, z'
'-x+1/2, y, -z'
'x+1/2, y+1/2, z+1/2'
'-x+1, y+1/2, -z+1/2'
'-x, -y, -z'
'x-1/2, -y, z'
'-x+1/2, -y+1/2, -z+1/2'
'x, -y+1/2, z+1/2'

loop_
_atom_site_label
_atom_site_type_symbol
_atom_site_fract_x
_atom_site_fract_y
_atom_site_fract_z
_atom_site_U_iso_or_equiv
_atom_site_adp_type
_atom_site_occupancy
_atom_site_site_symmetry_order
_atom_site_calc_flag
_atom_site_refinement_flags_posn
_atom_site_refinement_flags_adp
_atom_site_refinement_flags_occupancy
_atom_site_disorder_assembly
_atom_site_disorder_group
F1A F 0.2997(4) 0.3829(11) 0.4711(2) 0.133(2) Uani 0.5 1 d D U P A 1
F1B F 0.27589(13) 0.5078(12) 0.45648(14) 0.0814(16) Uani 0.5 1 d D U P A 2
F2A F 0.3781(3) 0.5439(14) 0.4872(2) 0.104(3) Uani 0.5 1 d D U P A 1
F2B F 0.3618(3) 0.4517(10) 0.4906(2) 0.078(2) Uani 0.5 1 d D U P A 2
F3A F 0.3045(3) 0.7232(11) 0.4566(2) 0.104(3) Uani 0.5 1 d D U P A 1
F3B F 0.3374(3) 0.7708(8) 0.4657(3) 0.103(2) Uani 0.5 1 d D U P A 2
O001 O 0.48890(5) 0.3078(2) 0.20732(4) 0.0315(3) Uani 1 1 d . . . . .
C1 C 0.37363(7) 0.5227(3) 0.22169(6) 0.0268(4) Uani 1 1 d . . . . .
H1 H 0.3908 0.6676 0.2350 0.032 Uiso 1 1 calc R U . . .
C2 C 0.39564(7) 0.4709(3) 0.17236(6) 0.0248(4) Uani 1 1 d . . . . .
H2 H 0.3797 0.3207 0.1617 0.030 Uiso 1 1 calc R U . . .
C3 C 0.46289(7) 0.4484(3) 0.17967(6) 0.0245(4) Uani 1 1 d . . . . .
C4 C 0.49459(7) 0.6004(3) 0.15007(6) 0.0269(4) Uani 1 1 d . . . . .
H4 H 0.5384 0.5961 0.1581 0.032 Uiso 1 1 calc R U . . .
C5 C 0.46637(7) 0.5812(3) 0.09367(6) 0.0276(4) Uani 1 1 d . . . . .
C6 C 0.41843(7) 0.7434(3) 0.10690(6) 0.0263(4) Uani 1 1 d . . . . .
H6 H 0.4047 0.8564 0.0805 0.032 Uiso 1 1 calc R U . . .
C7 C 0.36878(7) 0.6350(3) 0.12894(6) 0.0263(4) Uani 1 1 d . . . . .
C8 C 0.33473(8) 0.8255(3) 0.14877(7) 0.0327(4) Uani 1 1 d . . . . .
H8A H 0.3627 0.9185 0.1717 0.039 Uiso 1 1 calc R U . . .
H8B H 0.3169 0.9202 0.1204 0.039 Uiso 1 1 calc R U . . .
C9 C 0.28642(8) 0.7456(4) 0.17624(7) 0.0396(5) Uani 1 1 d . . . . .
H9A H 0.2514 0.7033 0.1516 0.048 Uiso 1 1 calc R U . . .
H9B H 0.2752 0.8686 0.1967 0.048 Uiso 1 1 calc R U . . .
C10 C 0.30675(7) 0.5459(3) 0.20986(7) 0.0350(4) Uani 1 1 d . . . . .
H10A H 0.2917 0.5619 0.2414 0.042 Uiso 1 1 calc R U . . .
H10B H 0.2897 0.4085 0.1933 0.042 Uiso 1 1 calc R U . . .
C11 C 0.46601(7) 0.8317(3) 0.15008(6) 0.0284(4) Uani 1 1 d . . . . .
H11A H 0.4901 0.9545 0.1404 0.034 Uiso 1 1 calc R U . . .
H11B H 0.4511 0.8672 0.1810 0.034 Uiso 1 1 calc R U . . .
C12 C 0.45263(8) 0.3488(3) 0.07304(6) 0.0323(4) Uani 1 1 d . . . . .
H12A H 0.4305 0.2676 0.0947 0.048 Uiso 1 1 calc R U . . .
H12B H 0.4893 0.2700 0.0717 0.048 Uiso 1 1 calc R U . . .
H12C H 0.4293 0.3590 0.0394 0.048 Uiso 1 1 calc R U . . .
C13 C 0.50397(8) 0.6983(3) 0.06055(7) 0.0342(4) Uani 1 1 d . . . . .
H13A H 0.4815 0.7121 0.0267 0.051 Uiso 1 1 calc R U . . .
H13B H 0.5395 0.6109 0.0599 0.051 Uiso 1 1 calc R U . . .
H13C H 0.5149 0.8465 0.0740 0.051 Uiso 1 1 calc R U . . .
C14 C 0.32556(8) 0.5129(3) 0.08846(6) 0.0340(4) Uani 1 1 d . . . . .
H14A H 0.3111 0.6160 0.0612 0.051 Uiso 1 1 calc R U . . .
H14B H 0.2925 0.4568 0.1028 0.051 Uiso 1 1 calc R U . . .
H14C H 0.3456 0.3882 0.0756 0.051 Uiso 1 1 calc R U . . .
C15 C 0.39079(8) 0.3431(3) 0.26159(6) 0.0302(4) Uani 1 1 d . . . . .
H15A H 0.3722 0.2010 0.2492 0.036 Uiso 1 1 calc R U . . .
H15B H 0.4338 0.3218 0.2670 0.036 Uiso 1 1 calc R U . . .
C16 C 0.37307(7) 0.3983(3) 0.31080(6) 0.0269(4) Uani 1 1 d . . . . .
C17 C 0.34048(7) 0.2509(3) 0.33406(7) 0.0312(4) Uani 1 1 d . . . . .
H17 H 0.3275 0.1153 0.3180 0.037 Uiso 1 1 calc R U . . .
C18 C 0.32658(7) 0.2981(3) 0.38031(7) 0.0359(4) Uani 1 1 d . . . . .
H18 H 0.3048 0.1944 0.3959 0.043 Uiso 1 1 calc R U . . .
C19 C 0.34462(8) 0.4973(3) 0.40384(6) 0.0350(4) Uani 1 1 d D . . . .
C20 C 0.37688(7) 0.6468(3) 0.38113(6) 0.0338(4) Uani 1 1 d . . . . .
H20 H 0.3893 0.7834 0.3971 0.041 Uiso 1 1 calc R U . . .
C21 C 0.39107(7) 0.5972(3) 0.33524(6) 0.0301(4) Uani 1 1 d . . . . .
H21 H 0.4135 0.7002 0.3201 0.036 Uiso 1 1 calc R U . . .
C22 C 0.33048(9) 0.5479(4) 0.45376(7) 0.0477(5) Uani 1 1 d D U . . .

loop_
_atom_site_aniso_label
_atom_site_aniso_U_11
_atom_site_aniso_U_22
_atom_site_aniso_U_33
_atom_site_aniso_U_23
_atom_site_aniso_U_13
_atom_site_aniso_U_12
F1A 0.194(6) 0.155(5) 0.074(4) -0.023(3) 0.091(4) -0.071(4)
F1B 0.0365(15) 0.177(5) 0.0379(18) -0.004(3) 0.0256(12) 0.007(2)
F2A 0.063(2) 0.221(8) 0.026(2) -0.015(4) 0.0014(17) 0.022(3)
F2B 0.102(5) 0.107(4) 0.0259(16) 0.016(2) 0.014(3) 0.070(4)
F3A 0.149(5) 0.129(5) 0.041(2) 0.014(3) 0.037(4) 0.108(4)
F3B 0.190(7) 0.068(2) 0.072(4) -0.020(2) 0.080(5) -0.005(3)
O001 0.0324(7) 0.0344(7) 0.0300(6) 0.0041(5) 0.0116(5) 0.0100(5)
C1 0.0251(9) 0.0315(9) 0.0255(9) 0.0028(7) 0.0089(7) 0.0026(7)
C2 0.0266(9) 0.0242(8) 0.0244(8) 0.0007(7) 0.0068(7) -0.0014(7)
C3 0.0268(8) 0.0257(8) 0.0222(8) -0.0048(7) 0.0078(6) 0.0023(7)
C4 0.0242(8) 0.0277(9) 0.0299(9) -0.0025(7) 0.0077(7) -0.0020(7)
C5 0.0299(9) 0.0272(9) 0.0279(9) -0.0003(7) 0.0109(7) -0.0020(7)
C6 0.0294(9) 0.0231(8) 0.0274(8) 0.0023(7) 0.0080(7) -0.0002(7)
C7 0.0244(8) 0.0285(9) 0.0267(8) 0.0032(7) 0.0063(7) -0.0002(7)
C8 0.0314(9) 0.0361(10) 0.0323(9) 0.0069(8) 0.0097(7) 0.0093(8)
C9 0.0307(10) 0.0523(12) 0.0383(10) 0.0090(9) 0.0128(8) 0.0118(9)
C10 0.0262(9) 0.0488(11) 0.0320(9) 0.0078(8) 0.0108(7) 0.0038(8)
C11 0.0296(9) 0.0250(9) 0.0316(9) -0.0022(7) 0.0087(7) -0.0019(7)
C12 0.0382(10) 0.0311(9) 0.0298(9) -0.0035(7) 0.0118(8) -0.0010(8)
C13 0.0355(10) 0.0352(10) 0.0356(10) 0.0020(8) 0.0163(8) -0.0025(8)
C14 0.0286(9) 0.0415(10) 0.0313(9) 0.0036(8) 0.0042(7) -0.0052(8)
C15 0.0301(9) 0.0333(9) 0.0294(9) 0.0041(7) 0.0113(7) 0.0031(8)
C16 0.0204(8) 0.0349(9) 0.0264(8) 0.0049(7) 0.0068(6) 0.0038(7)
C17 0.0269(9) 0.0370(10) 0.0310(9) 0.0043(7) 0.0087(7) -0.0014(8)
C18 0.0249(9) 0.0505(12) 0.0355(10) 0.0113(9) 0.0142(7) 0.0006(8)
C19 0.0246(9) 0.0536(12) 0.0279(9) 0.0037(8) 0.0081(7) 0.0104(8)
C20 0.0278(9) 0.0428(11) 0.0303(9) -0.0004(8) 0.0041(7) 0.0049(8)
C21 0.0241(9) 0.0366(10) 0.0308(9) 0.0044(7) 0.0084(7) 0.0001(7)
C22 0.0426(12) 0.0723(15) 0.0301(10) 0.0045(10) 0.0113(9) 0.0127(11)

loop_
_atom_type_symbol
_atom_type_description
_atom_type_scat_dispersion_real
_atom_type_scat_dispersion_imag
_atom_type_scat_source
C C 0.0181 0.0091 'International Tables Vol C Tables 4.2.6.8 and 6.1.1.4'
H H 0.0000 0.0000 'International Tables Vol C Tables 4.2.6.8 and 6.1.1.4'
F F 0.0727 0.0534 'International Tables Vol C Tables 4.2.6.8 and 6.1.1.4'
O O 0.0492 0.0322 'International Tables Vol C Tables 4.2.6.8 and 6.1.1.4'

loop_
_geom_angle_atom_site_label_1
_geom_angle_atom_site_label_2
_geom_angle_atom_site_label_3
_geom_angle
C10 C1 C15 109.72(14)
C10 C1 C2 108.22(14)
C15 C1 C2 112.94(13)
C10 C1 H1 108.6
C15 C1 H1 108.6
C2 C1 H1 108.6
C3 C2 C1 112.76(13)
C3 C2 C7 113.91(13)
C1 C2 C7 112.19(13)
C3 C2 H2 105.7
C1 C2 H2 105.7
C7 C2 H2 105.7
O001 C3 C4 121.44(15)
O001 C3 C2 121.19(14)
C4 C3 C2 117.33(14)
C3 C4 C11 107.39(13)
C3 C4 C5 109.04(13)
C11 C4 C5 87.86(12)
C3 C4 H4 116.3
C11 C4 H4 116.3
C5 C4 H4 116.3
C12 C5 C13 107.90(14)
C12 C5 C4 117.09(14)
C13 C5 C4 111.33(14)
C12 C5 C6 123.17(14)
C13 C5 C6 110.54(14)
C4 C5 C6 85.21(12)
C7 C6 C11 109.14(13)
C7 C6 C5 115.95(13)
C11 C6 C5 87.18(12)
C7 C6 H6 113.9
C11 C6 H6 113.9
C5 C6 H6 113.9
C6 C7 C14 111.05(13)
C6 C7 C8 106.76(13)
C14 C7 C8 107.31(14)
C6 C7 C2 109.63(13)
C14 C7 C2 111.02(14)
C8 C7 C2 110.98(13)
C9 C8 C7 113.80(15)
C9 C8 H8A 108.8
C7 C8 H8A 108.8
C9 C8 H8B 108.8
C7 C8 H8B 108.8
H8A C8 H8B 107.7
C8 C9 C10 111.40(14)
C8 C9 H9A 109.3
C10 C9 H9A 109.3
C8 C9 H9B 109.3
C10 C9 H9B 109.3
H9A C9 H9B 108.0
C1 C10 C9 112.84(15)
C1 C10 H10A 109.0
C9 C10 H10A 109.0
C1 C10 H10B 109.0
C9 C10 H10B 109.0
H10A C10 H10B 107.8
C4 C11 C6 86.48(12)
C4 C11 H11A 114.2
C6 C11 H11A 114.2
C4 C11 H11B 114.2
C6 C11 H11B 114.2
H11A C11 H11B 111.4
C5 C12 H12A 109.5
C5 C12 H12B 109.5
H12A C12 H12B 109.5
C5 C12 H12C 109.5
H12A C12 H12C 109.5
H12B C12 H12C 109.5
C5 C13 H13A 109.5
C5 C13 H13B 109.5
H13A C13 H13B 109.5
C5 C13 H13C 109.5
H13A C13 H13C 109.5
H13B C13 H13C 109.5
C7 C14 H14A 109.5
C7 C14 H14B 109.5
H14A C14 H14B 109.5
C7 C14 H14C 109.5
H14A C14 H14C 109.5
H14B C14 H14C 109.5
C16 C15 C1 113.52(14)
C16 C15 H15A 108.9
C1 C15 H15A 108.9
C16 C15 H15B 108.9
C1 C15 H15B 108.9
H15A C15 H15B 107.7
C17 C16 C21 117.95(15)
C17 C16 C15 121.53(16)
C21 C16 C15 120.48(15)
C18 C17 C16 121.27(17)
C18 C17 H17 119.4
C16 C17 H17 119.4
C17 C18 C19 119.86(16)
C17 C18 H18 120.1
C19 C18 H18 120.1
C20 C19 C18 119.71(16)
C20 C19 C22 120.10(19)
C18 C19 C22 120.17(18)
C21 C20 C19 120.00(18)
C21 C20 H20 120.0
C19 C20 H20 120.0
C20 C21 C16 121.20(16)
C20 C21 H21 119.4
C16 C21 H21 119.4
F3A C22 F2A 109.7(5)
F2B C22 F1B 107.2(4)
F3A C22 F1A 108.3(5)
F2A C22 F1A 100.1(4)
F2B C22 F3B 103.3(5)
F1B C22 F3B 103.8(4)
F3A C22 C19 115.2(3)
F2B C22 C19 116.2(3)
F2A C22 C19 109.9(4)
F1B C22 C19 112.9(2)
F1A C22 C19 112.7(3)
F3B C22 C19 112.3(3)

loop_
_geom_bond_atom_site_label_1
_geom_bond_atom_site_label_2
_geom_bond_distance
F1A C22 1.357(5)
F1B C22 1.304(4)
F2A C22 1.301(6)
F2B C22 1.269(5)
F3A C22 1.224(5)
F3B C22 1.382(5)
O001 C3 1.2188(19)
C1 C10 1.533(2)
C1 C15 1.535(2)
C1 C2 1.554(2)
C1 H1 1.0000
C2 C3 1.543(2)
C2 C7 1.582(2)
C2 H2 1.0000
C3 C4 1.497(2)
C4 C11 1.541(2)
C4 C5 1.565(2)
C4 H4 1.0000
C5 C12 1.520(2)
C5 C13 1.535(2)
C5 C6 1.569(2)
C6 C7 1.537(2)
C6 C11 1.556(2)
C6 H6 1.0000
C7 C14 1.539(2)
C7 C8 1.544(2)
C8 C9 1.533(2)
C8 H8A 0.9900
C8 H8B 0.9900
C9 C10 1.534(3)
C9 H9A 0.9900
C9 H9B 0.9900
C10 H10A 0.9900
C10 H10B 0.9900
C11 H11A 0.9900
C11 H11B 0.9900
C12 H12A 0.9800
C12 H12B 0.9800
C12 H12C 0.9800
C13 H13A 0.9800
C13 H13B 0.9800
C13 H13C 0.9800
C14 H14A 0.9800
C14 H14B 0.9800
C14 H14C 0.9800
C15 C16 1.510(2)
C15 H15A 0.9900
C15 H15B 0.9900
C16 C17 1.390(2)
C16 C21 1.397(2)
C17 C18 1.387(3)
C17 H17 0.9500
C18 C19 1.388(3)
C18 H18 0.9500
C19 C20 1.386(3)
C19 C22 1.489(3)
C20 C21 1.384(2)
C20 H20 0.9500
C21 H21 0.9500

loop_
_geom_torsion_atom_site_label_1
_geom_torsion_atom_site_label_2
_geom_torsion_atom_site_label_3
_geom_torsion_atom_site_label_4
_geom_torsion
C10 C1 C2 C3 178.93(14)
C15 C1 C2 C3 -59.39(18)
C10 C1 C2 C7 48.71(18)
C15 C1 C2 C7 170.39(14)
C1 C2 C3 O001 60.0(2)
C7 C2 C3 O001 -170.70(14)
C1 C2 C3 C4 -122.18(15)
C7 C2 C3 C4 7.2(2)
O001 C3 C4 C11 -141.33(15)
C2 C3 C4 C11 40.82(18)
O001 C3 C4 C5 124.85(16)
C2 C3 C4 C5 -53.00(18)
C3 C4 C5 C12 -44.40(19)
C11 C4 C5 C12 -152.06(15)
C3 C4 C5 C13 -169.18(14)
C11 C4 C5 C13 83.16(15)
C3 C4 C5 C6 80.62(14)
C11 C4 C5 C6 -27.04(11)
C12 C5 C6 C7 36.2(2)
C13 C5 C6 C7 165.81(14)
C4 C5 C6 C7 -83.18(15)
C12 C5 C6 C11 146.18(16)
C13 C5 C6 C11 -84.24(15)
C4 C5 C6 C11 26.77(12)
C11 C6 C7 C14 -171.06(13)
C5 C6 C7 C14 -74.68(18)
C11 C6 C7 C8 72.28(16)
C5 C6 C7 C8 168.65(14)
C11 C6 C7 C2 -48.01(17)
C5 C6 C7 C2 48.37(18)
C3 C2 C7 C6 -3.65(19)
C1 C2 C7 C6 125.98(14)
C3 C2 C7 C14 119.41(15)
C1 C2 C7 C14 -110.96(16)
C3 C2 C7 C8 -121.33(15)
C1 C2 C7 C8 8.30(19)
C6 C7 C8 C9 -175.05(14)
C14 C7 C8 C9 65.83(18)
C2 C7 C8 C9 -55.63(19)
C7 C8 C9 C10 41.2(2)
C15 C1 C10 C9 171.30(15)
C2 C1 C10 C9 -65.06(19)
C8 C9 C10 C1 19.1(2)
C3 C4 C11 C6 -82.06(14)
C5 C4 C11 C6 27.24(12)
C7 C6 C11 C4 89.35(14)
C5 C6 C11 C4 -27.18(12)
C10 C1 C15 C16 -62.87(19)
C2 C1 C15 C16 176.30(14)
C1 C15 C16 C17 127.06(17)
C1 C15 C16 C21 -55.4(2)
C21 C16 C17 C18 -0.6(2)
C15 C16 C17 C18 177.06(16)
C16 C17 C18 C19 0.9(3)
C17 C18 C19 C20 -0.6(3)
C17 C18 C19 C22 -179.27(17)
C18 C19 C20 C21 -0.1(3)
C22 C19 C20 C21 178.57(17)
C19 C20 C21 C16 0.5(3)
C17 C16 C21 C20 -0.1(2)
C15 C16 C21 C20 -177.80(15)
C20 C19 C22 F3A 56.4(5)
C18 C19 C22 F3A -125.0(5)
C20 C19 C22 F2B -101.1(4)
C18 C19 C22 F2B 77.5(4)
C20 C19 C22 F2A -68.1(5)
C18 C19 C22 F2A 110.5(4)
C20 C19 C22 F1B 134.4(4)
C18 C19 C22 F1B -46.9(4)
C20 C19 C22 F1A -178.8(5)
C18 C19 C22 F1A -0.1(5)
C20 C19 C22 F3B 17.5(4)
C18 C19 C22 F3B -163.8(4)
